data_2215876
loop_
_publ_author_name
'Chahen, Ludovic'
'Therrien, Bruno'
'S\"uss-Fink, Georg'

_publ_section_title
(+-)-Di-\m-chlorido-(\m-<i>N</i>,<i>N</i>'-{[3,3'-methylenebis(2,4,6-trimethyl-3,1-phenylene)]dimethylene}bis(2-methylpropan-2-amine))bis[chloridopalladium(II)]
_journal_coeditor_code DN2236
_journal_issue 11
_journal_name_full 'Acta Crystallographica Section E'
_journal_page_first m2687
_journal_page_last m2687
_journal_paper_doi 10.1107/S1600536807047745
_journal_volume 63
_journal_year 2007
_chemical_formula_iupac '[Pd2 Cl4 (C29 H46 N2)]'
_chemical_formula_moiety 'C29 H46 Cl4 N2 Pd2'
_chemical_formula_sum 'C29 H46 Cl4 N2 Pd2'
_chemical_formula_weight 777.28
_chemical_name_systematic
;(+-)-Di-\m-chlorido-[\m-<i>N</i>,<i>N</i>'-{[3,3'-methylenebis(2,4,6-trimethyl-
3,1-phenylene)]dimethylene}bis(2-methylpropan-2-
amine)]bis[chloridopalladium(II)]
;
_space_group_IT_number 61
_symmetry_cell_setting orthorhombic
_symmetry_space_group_name_Hall '-P 2ac 2ab'
_symmetry_space_group_name_H-M 'P b c a'
_atom_sites_solution_hydrogens geom
_atom_sites_solution_primary direct
_atom_sites_solution_secondary difmap
_audit_creation_method SHELXL97
_cell_angle_alpha 90.00
_cell_angle_beta 90.00
_cell_angle_gamma 90.00
_cell_formula_units_Z 8
_cell_length_a 18.7173(11)
_cell_length_b 14.7968(8)
_cell_length_c 23.1967(18)
_cell_measurement_reflns_used 8003
_cell_measurement_temperature 173(2)
_cell_measurement_theta_max 25.95
_cell_measurement_theta_min 2.05
_cell_volume 6424.5(7)
_computing_cell_refinement 'CELL in <i>IPDS Software</i> (Stoe & Cie, 2000)'
_computing_data_collection 'EXPOSE in <i>IPDS Software</i> (Stoe & Cie, 2000)'
_computing_data_reduction 'INTEGRATE in <i>IPDS Software</i> (Stoe & Cie, 2000)'
_computing_molecular_graphics 'ORTEP-3 (Farrugia, 1997)'
_computing_publication_material 'SHELXL97 (Sheldrick, 1997)'
_computing_structure_refinement 'SHELXL97 (Sheldrick, 1997)'
_computing_structure_solution 'SHELXS97 (Sheldrick, 1997)'
_diffrn_ambient_temperature 173(2)
_diffrn_measured_fraction_theta_full 0.992
_diffrn_measured_fraction_theta_max 0.992
_diffrn_measurement_device_type 'Stoe IPDS'
_diffrn_measurement_method '\f oscillation'
_diffrn_radiation_monochromator graphite
_diffrn_radiation_source 'fine-focus sealed tube'
_diffrn_radiation_type MoK\a
_diffrn_radiation_wavelength 0.71073
_diffrn_reflns_av_R_equivalents 0.1062
_diffrn_reflns_av_sigmaI/netI 0.0546
_diffrn_reflns_limit_h_max 22
_diffrn_reflns_limit_h_min -23
_diffrn_reflns_limit_k_max 17
_diffrn_reflns_limit_k_min -17
_diffrn_reflns_limit_l_max 28
_diffrn_reflns_limit_l_min -28
_diffrn_reflns_number 47318
_diffrn_reflns_theta_full 25.93
_diffrn_reflns_theta_max 25.93
_diffrn_reflns_theta_min 2.18
_diffrn_standards_decay_% 0
_diffrn_standards_interval_time 0
_diffrn_standards_number 0
_exptl_absorpt_coefficient_mu 1.474
_exptl_absorpt_correction_type none
_exptl_crystal_colour yellow
_exptl_crystal_density_diffrn 1.607
_exptl_crystal_density_method 'not measured'
_exptl_crystal_description plate
_exptl_crystal_F_000 3152
_exptl_crystal_size_max 0.22
_exptl_crystal_size_mid 0.19
_exptl_crystal_size_min 0.16
_refine_diff_density_max 0.833
_refine_diff_density_min -1.239
_refine_ls_extinction_method none
_refine_ls_goodness_of_fit_ref 0.922
_refine_ls_hydrogen_treatment constr
_refine_ls_matrix_type full
_refine_ls_number_parameters 346
_refine_ls_number_reflns 6218
_refine_ls_number_restraints 0
_refine_ls_restrained_S_all 0.922
_refine_ls_R_factor_all 0.0575
_refine_ls_R_factor_gt 0.0407
_refine_ls_shift/su_max 0.001
_refine_ls_shift/su_mean 0.000
_refine_ls_structure_factor_coef Fsqd
_refine_ls_weighting_details 'calc w=1/[\s^2^(Fo^2^)+(0.0695P)^2^] where P=(Fo^2^+2Fc^2^)/3'
_refine_ls_weighting_scheme calc
_refine_ls_wR_factor_gt 0.0982
_refine_ls_wR_factor_ref 0.1054
_reflns_number_gt 4450
_reflns_number_total 6218
_reflns_threshold_expression I>2\s(I)
_cod_data_source_file dn2236.cif
_cod_data_source_block I
_cod_depositor_comments
;
The following automatic conversions were performed:
'_symmetry_cell_setting' value 'Orthorhombic' changed to 'orthorhombic'
according to '/home/saulius/struct/CIF-dictionaries/cif_core.dic'
dictionary named 'cif_core.dic' version 2.4.1 from 2010-06-29.

Automatic conversion script
Id: cif_fix_enum 1527 2010-12-29 10:47:43Z saulius 

The following automatic conversions were performed:

'_symmetry_cell_setting' value 'Orthorhombic' changed to
'orthorhombic' according to
/home/saulius/struct/CIF-dictionaries/cif_core.dic dictionary named
'cif_core.dic' version 2.4.1 from 2010-06-29.

Automatic conversion script
Id: cif_fix_values 1715 2011-07-08 13:25:40Z adriana 
;
_cod_database_code 2215876
_cod_database_fobs_code 2215876

loop_
_symmetry_equiv_pos_as_xyz
'x, y, z'
'-x+1/2, -y, z+1/2'
'x+1/2, -y+1/2, -z'
'-x, y+1/2, -z+1/2'
'-x, -y, -z'
'x-1/2, y, -z-1/2'
'-x-1/2, y-1/2, z'
'x, -y-1/2, z-1/2'

loop_
_atom_site_type_symbol
_atom_site_label
_atom_site_fract_x
_atom_site_fract_y
_atom_site_fract_z
_atom_site_U_iso_or_equiv
_atom_site_adp_type
_atom_site_calc_flag
_atom_site_refinement_flags
_atom_site_occupancy
C C1 0.5736(2) 0.4144(3) 0.31830(17) 0.0296(9) Uani d . 1
H H1A 0.6244 0.4184 0.3103 0.036 Uiso calc R 1
H H1B 0.5554 0.4753 0.3230 0.036 Uiso calc R 1
C C2 0.5361(2) 0.3695(3) 0.26755(17) 0.0271(9) Uani d . 1
C C3 0.5634(2) 0.2868(3) 0.24702(17) 0.0288(9) Uani d . 1
C C4 0.5300(2) 0.2459(3) 0.20064(18) 0.0328(10) Uani d . 1
H H4 0.5491 0.1923 0.1864 0.039 Uiso calc R 1
C C5 0.4696(2) 0.2807(3) 0.17434(18) 0.0316(9) Uani d . 1
C C6 0.4423(2) 0.3634(3) 0.19445(17) 0.0303(9) Uani d . 1
C C7 0.4773(2) 0.4101(3) 0.23907(17) 0.0289(9) Uani d . 1
C C8 0.3776(2) 0.4033(4) 0.16409(18) 0.0389(11) Uani d . 1
H H8A 0.3563 0.3549 0.1416 0.047 Uiso calc R 1
H H8B 0.3954 0.4474 0.1368 0.047 Uiso calc R 1
C C9 0.3170(2) 0.4485(3) 0.19724(17) 0.0293(9) Uani d . 1
C C10 0.2895(2) 0.5295(3) 0.17559(17) 0.0319(9) Uani d . 1
C C11 0.2326(2) 0.5708(3) 0.20403(16) 0.0286(9) Uani d . 1
H H11 0.2149 0.6249 0.1895 0.034 Uiso calc R 1
C C12 0.2015(2) 0.5345(3) 0.25317(17) 0.0271(9) Uani d . 1
C C13 0.2288(2) 0.4529(3) 0.27535(16) 0.0274(9) Uani d . 1
C C14 0.2851(2) 0.4084(3) 0.24643(17) 0.0268(9) Uani d . 1
C C15 0.1935(2) 0.4135(3) 0.32872(17) 0.0283(9) Uani d . 1
H H15A 0.1427 0.4060 0.3218 0.034 Uiso calc R 1
H H15B 0.2136 0.3545 0.3368 0.034 Uiso calc R 1
C C16 0.6282(2) 0.2403(3) 0.2727(2) 0.0360(10) Uani d . 1
H H16A 0.6139 0.2050 0.3054 0.054 Uiso calc R 1
H H16B 0.6624 0.2849 0.2846 0.054 Uiso calc R 1
H H16C 0.6495 0.2014 0.2443 0.054 Uiso calc R 1
C C17 0.4378(3) 0.2303(4) 0.1237(2) 0.0464(12) Uani d . 1
H H17A 0.4664 0.1780 0.1154 0.070 Uiso calc R 1
H H17B 0.4369 0.2692 0.0906 0.070 Uiso calc R 1
H H17C 0.3901 0.2118 0.1330 0.070 Uiso calc R 1
C C18 0.4534(2) 0.5050(3) 0.25403(19) 0.0334(10) Uani d . 1
H H18A 0.4126 0.5021 0.2791 0.050 Uiso calc R 1
H H18B 0.4408 0.5367 0.2194 0.050 Uiso calc R 1
H H18C 0.4916 0.5363 0.2732 0.050 Uiso calc R 1
C C19 0.3112(2) 0.3161(3) 0.26521(19) 0.0320(10) Uani d . 1
H H19A 0.3529 0.3228 0.2889 0.048 Uiso calc R 1
H H19B 0.3229 0.2807 0.2318 0.048 Uiso calc R 1
H H19C 0.2743 0.2863 0.2868 0.048 Uiso calc R 1
C C20 0.3157(3) 0.5732(4) 0.12039(19) 0.0431(12) Uani d . 1
H H20A 0.3057 0.5341 0.0884 0.065 Uiso calc R 1
H H20B 0.3663 0.5831 0.1229 0.065 Uiso calc R 1
H H20C 0.2918 0.6299 0.1149 0.065 Uiso calc R 1
C C21 0.1385(2) 0.5844(3) 0.27893(19) 0.0325(9) Uani d . 1
H H21A 0.1548 0.6231 0.3095 0.049 Uiso calc R 1
H H21B 0.1048 0.5416 0.2940 0.049 Uiso calc R 1
H H21C 0.1159 0.6203 0.2496 0.049 Uiso calc R 1
C C22 0.6132(2) 0.3860(3) 0.42283(18) 0.0307(9) Uani d . 1
C C23 0.6175(2) 0.4873(3) 0.43222(19) 0.0354(10) Uani d . 1
H H23A 0.6345 0.5159 0.3977 0.053 Uiso calc R 1
H H23B 0.6497 0.4999 0.4634 0.053 Uiso calc R 1
H H23C 0.5709 0.5102 0.4415 0.053 Uiso calc R 1
C C24 0.5848(3) 0.3393(3) 0.47687(19) 0.0397(11) Uani d . 1
H H24A 0.6192 0.3448 0.5074 0.060 Uiso calc R 1
H H24B 0.5765 0.2766 0.4688 0.060 Uiso calc R 1
H H24C 0.5408 0.3673 0.4885 0.060 Uiso calc R 1
C C25 0.6874(2) 0.3479(4) 0.4085(2) 0.0451(13) Uani d . 1
H H25A 0.7063 0.3785 0.3754 0.068 Uiso calc R 1
H H25B 0.6835 0.2844 0.4004 0.068 Uiso calc R 1
H H25C 0.7187 0.3568 0.4408 0.068 Uiso calc R 1
C C26 0.1549(2) 0.4595(3) 0.43174(16) 0.0291(9) Uani d . 1
C C27 0.0767(2) 0.4595(4) 0.4113(2) 0.0399(11) Uani d . 1
H H27A 0.0694 0.4103 0.3849 0.060 Uiso calc R 1
H H27B 0.0664 0.5156 0.3922 0.060 Uiso calc R 1
H H27C 0.0456 0.4526 0.4439 0.060 Uiso calc R 1
C C28 0.1667(3) 0.5402(3) 0.47139(19) 0.0390(11) Uani d . 1
H H28A 0.1391 0.5326 0.5059 0.058 Uiso calc R 1
H H28B 0.1520 0.5945 0.4521 0.058 Uiso calc R 1
H H28C 0.2165 0.5444 0.4811 0.058 Uiso calc R 1
C C29 0.1720(3) 0.3719(3) 0.4619(2) 0.0435(12) Uani d . 1
H H29A 0.2197 0.3744 0.4770 0.065 Uiso calc R 1
H H29B 0.1684 0.3228 0.4350 0.065 Uiso calc R 1
H H29C 0.1388 0.3626 0.4929 0.065 Uiso calc R 1
Cl Cl1 0.47124(6) 0.19910(8) 0.38347(5) 0.0417(3) Uani d . 1
Cl Cl2 0.33518(5) 0.33643(8) 0.41655(5) 0.0344(2) Uani d . 1
Cl Cl3 0.43593(5) 0.50561(7) 0.40657(5) 0.0319(2) Uani d . 1
Cl Cl4 0.29904(6) 0.63889(8) 0.37556(5) 0.0365(3) Uani d . 1
N N1 0.56226(17) 0.3624(2) 0.37331(15) 0.0285(8) Uani d . 1
H H1 0.5749 0.3050 0.3637 0.034 Uiso calc R 1
N N2 0.20462(17) 0.4748(2) 0.37997(14) 0.0265(7) Uani d . 1
H H2 0.1914 0.5301 0.3666 0.032 Uiso calc R 1
Pd Pd1 0.455757(16) 0.35125(2) 0.393763(13) 0.02669(11) Uani d . 1
Pd Pd2 0.312726(15) 0.48875(2) 0.395103(12) 0.02541(10) Uani d . 1

loop_
_atom_site_aniso_label
_atom_site_aniso_U_11
_atom_site_aniso_U_22
_atom_site_aniso_U_33
_atom_site_aniso_U_12
_atom_site_aniso_U_13
_atom_site_aniso_U_23
C1 0.029(2) 0.024(2) 0.037(2) -0.0035(17) 0.0036(17) -0.0001(17)
C2 0.0269(19) 0.025(2) 0.030(2) -0.0020(17) 0.0095(16) 0.0003(16)
C3 0.029(2) 0.027(3) 0.031(2) -0.0009(17) 0.0086(17) 0.0002(17)
C4 0.039(2) 0.023(2) 0.037(2) -0.0015(18) 0.0088(19) -0.0029(18)
C5 0.035(2) 0.027(3) 0.033(2) -0.0056(18) 0.0076(17) -0.0027(18)
C6 0.032(2) 0.032(3) 0.027(2) 0.0001(17) 0.0074(16) -0.0002(17)
C7 0.032(2) 0.022(2) 0.033(2) -0.0028(17) 0.0105(17) 0.0001(17)
C8 0.046(3) 0.045(3) 0.025(2) 0.011(2) 0.0036(19) -0.0042(19)
C9 0.034(2) 0.030(3) 0.024(2) 0.0003(18) -0.0033(16) -0.0045(16)
C10 0.040(2) 0.032(3) 0.025(2) -0.0011(19) -0.0018(17) 0.0014(17)
C11 0.038(2) 0.020(2) 0.027(2) 0.0018(17) -0.0049(17) 0.0009(16)
C12 0.0267(19) 0.027(2) 0.028(2) -0.0006(16) -0.0058(16) -0.0071(17)
C13 0.030(2) 0.028(2) 0.0247(19) -0.0050(17) -0.0073(16) -0.0009(16)
C14 0.031(2) 0.022(2) 0.028(2) 0.0027(17) -0.0051(16) -0.0025(16)
C15 0.0285(19) 0.027(2) 0.030(2) -0.0012(17) -0.0032(16) -0.0023(17)
C16 0.034(2) 0.027(3) 0.047(3) 0.0050(19) 0.0043(19) -0.002(2)
C17 0.055(3) 0.042(3) 0.041(3) 0.002(2) 0.000(2) -0.012(2)
C18 0.036(2) 0.027(3) 0.037(2) 0.0058(18) -0.0002(19) -0.0044(18)
C19 0.033(2) 0.027(3) 0.036(2) 0.0016(18) 0.0012(17) -0.0034(18)
C20 0.062(3) 0.042(3) 0.025(2) 0.003(2) 0.006(2) 0.002(2)
C21 0.033(2) 0.027(3) 0.037(2) -0.0006(18) -0.0013(18) 0.0038(18)
C22 0.0252(19) 0.029(3) 0.038(2) -0.0021(17) -0.0070(17) -0.0061(18)
C23 0.035(2) 0.032(3) 0.039(2) -0.0034(19) -0.0075(19) -0.0055(19)
C24 0.043(3) 0.034(3) 0.043(3) -0.003(2) -0.014(2) 0.001(2)
C25 0.031(2) 0.039(3) 0.065(3) 0.006(2) -0.009(2) -0.014(2)
C26 0.030(2) 0.033(3) 0.024(2) -0.0016(18) 0.0053(16) 0.0028(17)
C27 0.027(2) 0.051(3) 0.042(2) -0.004(2) 0.0018(18) -0.002(2)
C28 0.045(3) 0.044(3) 0.028(2) -0.003(2) 0.0036(19) -0.005(2)
C29 0.048(3) 0.040(3) 0.043(3) 0.005(2) 0.016(2) 0.011(2)
Cl1 0.0401(6) 0.0243(6) 0.0607(7) -0.0071(5) -0.0001(5) -0.0003(5)
Cl2 0.0273(5) 0.0312(6) 0.0447(6) -0.0032(4) 0.0012(4) 0.0070(5)
Cl3 0.0251(5) 0.0291(6) 0.0414(6) -0.0036(4) 0.0009(4) -0.0043(4)
Cl4 0.0377(5) 0.0265(6) 0.0453(6) -0.0051(4) -0.0040(5) 0.0035(4)
N1 0.0280(17) 0.024(2) 0.0331(17) -0.0002(14) -0.0008(14) -0.0036(14)
N2 0.0269(17) 0.025(2) 0.0275(17) -0.0028(14) 0.0029(14) 0.0017(14)
Pd1 0.02492(17) 0.0251(2) 0.03005(17) -0.00315(12) -0.00053(12) 0.00089(13)
Pd2 0.02467(17) 0.0255(2) 0.02605(17) -0.00274(12) -0.00058(12) 0.00051(12)

loop_
_atom_type_symbol
_atom_type_description
_atom_type_scat_dispersion_real
_atom_type_scat_dispersion_imag
_atom_type_scat_source
C C 0.0033 0.0016 'International Tables Vol C Tables 4.2.6.8 and 6.1.1.4'
H H 0.0000 0.0000 'International Tables Vol C Tables 4.2.6.8 and 6.1.1.4'
Cl Cl 0.1484 0.1585 'International Tables Vol C Tables 4.2.6.8 and 6.1.1.4'
N N 0.0061 0.0033 'International Tables Vol C Tables 4.2.6.8 and 6.1.1.4'
Pd Pd -0.9988 1.0072 'International Tables Vol C Tables 4.2.6.8 and 6.1.1.4'

loop_
_geom_angle_atom_site_label_1
_geom_angle_atom_site_label_2
_geom_angle_atom_site_label_3
_geom_angle
N1 C1 C2 111.6(3)
N1 C1 H1A 109.3
C2 C1 H1A 109.3
N1 C1 H1B 109.3
C2 C1 H1B 109.3
H1A C1 H1B 108.0
C3 C2 C7 119.5(4)
C3 C2 C1 118.2(4)
C7 C2 C1 122.2(4)
C4 C3 C2 118.6(4)
C4 C3 C16 118.0(4)
C2 C3 C16 123.5(4)
C5 C4 C3 123.4(4)
C5 C4 H4 118.3
C3 C4 H4 118.3
C4 C5 C6 118.4(4)
C4 C5 C17 118.7(4)
C6 C5 C17 122.9(4)
C7 C6 C5 120.1(4)
C7 C6 C8 121.5(4)
C5 C6 C8 118.3(4)
C6 C7 C2 119.8(4)
C6 C7 C18 119.1(4)
C2 C7 C18 121.1(4)
C6 C8 C9 121.9(3)
C6 C8 H8A 106.8
C9 C8 H8A 106.8
C6 C8 H8B 106.8
C9 C8 H8B 106.8
H8A C8 H8B 106.7
C10 C9 C14 119.6(4)
C10 C9 C8 118.0(4)
C14 C9 C8 122.3(4)
C11 C10 C9 119.2(4)
C11 C10 C20 117.4(4)
C9 C10 C20 123.4(4)
C12 C11 C10 122.6(4)
C12 C11 H11 118.7
C10 C11 H11 118.7
C11 C12 C13 118.6(4)
C11 C12 C21 117.5(4)
C13 C12 C21 123.8(4)
C12 C13 C14 119.8(4)
C12 C13 C15 117.9(4)
C14 C13 C15 122.2(4)
C13 C14 C9 120.1(4)
C13 C14 C19 121.6(4)
C9 C14 C19 118.3(4)
N2 C15 C13 110.6(3)
N2 C15 H15A 109.5
C13 C15 H15A 109.5
N2 C15 H15B 109.5
C13 C15 H15B 109.5
H15A C15 H15B 108.1
C3 C16 H16A 109.5
C3 C16 H16B 109.5
H16A C16 H16B 109.5
C3 C16 H16C 109.5
H16A C16 H16C 109.5
H16B C16 H16C 109.5
C5 C17 H17A 109.5
C5 C17 H17B 109.5
H17A C17 H17B 109.5
C5 C17 H17C 109.5
H17A C17 H17C 109.5
H17B C17 H17C 109.5
C7 C18 H18A 109.5
C7 C18 H18B 109.5
H18A C18 H18B 109.5
C7 C18 H18C 109.5
H18A C18 H18C 109.5
H18B C18 H18C 109.5
C14 C19 H19A 109.5
C14 C19 H19B 109.5
H19A C19 H19B 109.5
C14 C19 H19C 109.5
H19A C19 H19C 109.5
H19B C19 H19C 109.5
C10 C20 H20A 109.5
C10 C20 H20B 109.5
H20A C20 H20B 109.5
C10 C20 H20C 109.5
H20A C20 H20C 109.5
H20B C20 H20C 109.5
C12 C21 H21A 109.5
C12 C21 H21B 109.5
H21A C21 H21B 109.5
C12 C21 H21C 109.5
H21A C21 H21C 109.5
H21B C21 H21C 109.5
C23 C22 C24 110.3(4)
C23 C22 N1 111.4(3)
C24 C22 N1 107.2(3)
C23 C22 C25 110.3(4)
C24 C22 C25 109.1(4)
N1 C22 C25 108.5(3)
C22 C23 H23A 109.5
C22 C23 H23B 109.5
H23A C23 H23B 109.5
C22 C23 H23C 109.5
H23A C23 H23C 109.5
H23B C23 H23C 109.5
C22 C24 H24A 109.5
C22 C24 H24B 109.5
H24A C24 H24B 109.5
C22 C24 H24C 109.5
H24A C24 H24C 109.5
H24B C24 H24C 109.5
C22 C25 H25A 109.5
C22 C25 H25B 109.5
H25A C25 H25B 109.5
C22 C25 H25C 109.5
H25A C25 H25C 109.5
H25B C25 H25C 109.5
C29 C26 C28 111.3(4)
C29 C26 N2 111.1(3)
C28 C26 N2 105.6(3)
C29 C26 C27 110.2(4)
C28 C26 C27 109.0(4)
N2 C26 C27 109.6(3)
C26 C27 H27A 109.5
C26 C27 H27B 109.5
H27A C27 H27B 109.5
C26 C27 H27C 109.5
H27A C27 H27C 109.5
H27B C27 H27C 109.5
C26 C28 H28A 109.5
C26 C28 H28B 109.5
H28A C28 H28B 109.5
C26 C28 H28C 109.5
H28A C28 H28C 109.5
H28B C28 H28C 109.5
C26 C29 H29A 109.5
C26 C29 H29B 109.5
H29A C29 H29B 109.5
C26 C29 H29C 109.5
H29A C29 H29C 109.5
H29B C29 H29C 109.5
Pd1 Cl2 Pd2 92.01(4)
Pd1 Cl3 Pd2 92.18(4)
C1 N1 C22 115.6(3)
C1 N1 Pd1 111.9(2)
C22 N1 Pd1 116.6(3)
C1 N1 H1 103.5
C22 N1 H1 103.5
Pd1 N1 H1 103.5
C15 N2 C26 116.3(3)
C15 N2 Pd2 109.2(2)
C26 N2 Pd2 118.4(2)
C15 N2 H2 103.6
C26 N2 H2 103.6
Pd2 N2 H2 103.6
N1 Pd1 Cl1 86.11(11)
N1 Pd1 Cl2 179.19(11)
Cl1 Pd1 Cl2 93.09(4)
N1 Pd1 Cl3 96.02(10)
Cl1 Pd1 Cl3 177.71(4)
Cl2 Pd1 Cl3 84.78(4)
N2 Pd2 Cl4 87.33(10)
N2 Pd2 Cl3 176.73(9)
Cl4 Pd2 Cl3 91.69(4)
N2 Pd2 Cl2 96.64(10)
Cl4 Pd2 Cl2 176.02(4)
Cl3 Pd2 Cl2 84.35(4)

loop_
_geom_bond_atom_site_label_1
_geom_bond_atom_site_label_2
_geom_bond_distance
C1 N1 1.505(5)
C1 C2 1.523(6)
C1 H1A 0.9700
C1 H1B 0.9700
C2 C3 1.410(6)
C2 C7 1.418(6)
C3 C4 1.384(6)
C3 C16 1.516(6)
C4 C5 1.383(6)
C4 H4 0.9300
C5 C6 1.407(6)
C5 C17 1.513(6)
C6 C7 1.407(6)
C6 C8 1.520(6)
C7 C18 1.513(6)
C8 C9 1.525(6)
C8 H8A 0.9700
C8 H8B 0.9700
C9 C10 1.397(6)
C9 C14 1.418(6)
C10 C11 1.394(6)
C10 C20 1.516(6)
C11 C12 1.388(6)
C11 H11 0.9300
C12 C13 1.409(6)
C12 C21 1.514(6)
C13 C14 1.412(6)
C13 C15 1.520(6)
C14 C19 1.514(6)
C15 N2 1.510(5)
C15 H15A 0.9700
C15 H15B 0.9700
C16 H16A 0.9600
C16 H16B 0.9600
C16 H16C 0.9600
C17 H17A 0.9600
C17 H17B 0.9600
C17 H17C 0.9600
C18 H18A 0.9600
C18 H18B 0.9600
C18 H18C 0.9600
C19 H19A 0.9600
C19 H19B 0.9600
C19 H19C 0.9600
C20 H20A 0.9600
C20 H20B 0.9600
C20 H20C 0.9600
C21 H21A 0.9600
C21 H21B 0.9600
C21 H21C 0.9600
C22 C23 1.517(6)
C22 C24 1.527(6)
C22 N1 1.533(5)
C22 C25 1.535(6)
C23 H23A 0.9600
C23 H23B 0.9600
C23 H23C 0.9600
C24 H24A 0.9600
C24 H24B 0.9600
C24 H24C 0.9600
C25 H25A 0.9600
C25 H25B 0.9600
C25 H25C 0.9600
C26 C29 1.508(6)
C26 C28 1.523(6)
C26 N2 1.536(5)
C26 C27 1.538(6)
C27 H27A 0.9600
C27 H27B 0.9600
C27 H27C 0.9600
C28 H28A 0.9600
C28 H28B 0.9600
C28 H28C 0.9600
C29 H29A 0.9600
C29 H29B 0.9600
C29 H29C 0.9600
Cl1 Pd1 2.2825(12)
Cl2 Pd1 2.3283(10)
Cl2 Pd2 2.3460(12)
Cl3 Pd1 2.3329(11)
Cl3 Pd2 2.3347(10)
Cl4 Pd2 2.2818(12)
N1 Pd1 2.056(3)
N1 H1 0.9100
N2 Pd2 2.064(3)
N2 H2 0.9100

loop_
_geom_torsion_atom_site_label_1
_geom_torsion_atom_site_label_2
_geom_torsion_atom_site_label_3
_geom_torsion_atom_site_label_4
_geom_torsion
N1 C1 C2 C3 -70.0(4)
N1 C1 C2 C7 112.9(4)
C7 C2 C3 C4 -2.4(6)
C1 C2 C3 C4 -179.5(4)
C7 C2 C3 C16 177.0(4)
C1 C2 C3 C16 -0.1(6)
C2 C3 C4 C5 -2.0(6)
C16 C3 C4 C5 178.6(4)
C3 C4 C5 C6 2.3(6)
C3 C4 C5 C17 179.7(4)
C4 C5 C6 C7 1.9(6)
C17 C5 C6 C7 -175.4(4)
C4 C5 C6 C8 177.8(4)
C17 C5 C6 C8 0.5(6)
C5 C6 C7 C2 -6.2(6)
C8 C6 C7 C2 178.0(4)
C5 C6 C7 C18 171.1(4)
C8 C6 C7 C18 -4.6(6)
C3 C2 C7 C6 6.5(6)
C1 C2 C7 C6 -176.5(4)
C3 C2 C7 C18 -170.8(4)
C1 C2 C7 C18 6.2(6)
C7 C6 C8 C9 -44.5(6)
C5 C6 C8 C9 139.7(4)
C6 C8 C9 C10 136.6(5)
C6 C8 C9 C14 -47.6(7)
C14 C9 C10 C11 2.1(6)
C8 C9 C10 C11 178.0(4)
C14 C9 C10 C20 -174.5(4)
C8 C9 C10 C20 1.4(6)
C9 C10 C11 C12 -0.5(6)
C20 C10 C11 C12 176.4(4)
C10 C11 C12 C13 0.4(6)
C10 C11 C12 C21 -178.0(4)
C11 C12 C13 C14 -2.1(6)
C21 C12 C13 C14 176.3(4)
C11 C12 C13 C15 -179.3(3)
C21 C12 C13 C15 -0.9(6)
C12 C13 C14 C9 3.8(6)
C15 C13 C14 C9 -179.2(4)
C12 C13 C14 C19 -173.8(4)
C15 C13 C14 C19 3.2(6)
C10 C9 C14 C13 -3.8(6)
C8 C9 C14 C13 -179.5(4)
C10 C9 C14 C19 173.9(4)
C8 C9 C14 C19 -1.9(6)
C12 C13 C15 N2 -65.6(4)
C14 C13 C15 N2 117.3(4)
C2 C1 N1 C22 163.9(3)
C2 C1 N1 Pd1 -59.3(4)
C23 C22 N1 C1 49.3(5)
C24 C22 N1 C1 170.1(4)
C25 C22 N1 C1 -72.3(5)
C23 C22 N1 Pd1 -85.4(4)
C24 C22 N1 Pd1 35.3(4)
C25 C22 N1 Pd1 153.0(3)
C13 C15 N2 C26 162.7(3)
C13 C15 N2 Pd2 -60.0(4)
C29 C26 N2 C15 70.3(5)
C28 C26 N2 C15 -168.9(3)
C27 C26 N2 C15 -51.7(5)
C29 C26 N2 Pd2 -63.0(4)
C28 C26 N2 Pd2 57.8(4)
C27 C26 N2 Pd2 175.0(3)
C1 N1 Pd1 Cl1 117.2(3)
C22 N1 Pd1 Cl1 -106.5(3)
C1 N1 Pd1 Cl3 -63.7(3)
C22 N1 Pd1 Cl3 72.6(3)
Pd2 Cl2 Pd1 Cl1 -161.48(4)
Pd2 Cl2 Pd1 Cl3 19.38(4)
Pd2 Cl3 Pd1 N1 160.38(10)
Pd2 Cl3 Pd1 Cl2 -19.48(4)
C15 N2 Pd2 Cl4 117.0(2)
C26 N2 Pd2 Cl4 -106.7(3)
C15 N2 Pd2 Cl2 -63.1(2)
C26 N2 Pd2 Cl2 73.1(3)
Pd1 Cl3 Pd2 Cl4 -161.03(4)
Pd1 Cl3 Pd2 Cl2 19.34(4)
Pd1 Cl2 Pd2 N2 157.49(10)
Pd1 Cl2 Pd2 Cl3 -19.38(4)
